data_7015184
loop_
_publ_author_name
'Srivastava, Kriti'
'Chakraborty, Tapash'
'Singh, Harkesh B.'
'Butcher, Ray J.'

_publ_section_title
;
 Intramolecularly coordinated azobenzene selenium derivatives: effect
 of strength of the Se&#x00B7;&#x00B7;&#x00B7;N intramolecular
 interaction on luminescence.
;
_journal_issue 17
_journal_name_full 'Dalton transactions (Cambridge, England : 2003)'
_journal_page_first 4489
_journal_page_last 4496
_journal_paper_doi 10.1039/c0dt01319f
_journal_volume 40
_journal_year 2011
_chemical_formula_moiety 'C12 H9 Br N2 Se'
_chemical_formula_sum 'C12 H9 Br N2 Se'
_chemical_formula_weight 340.08
_chemical_name_systematic
;
?
;
_space_group_IT_number 14
_symmetry_cell_setting monoclinic
_symmetry_space_group_name_Hall '-P 2yn'
_symmetry_space_group_name_H-M 'P 1 21/n 1'
_atom_sites_solution_hydrogens geom
_atom_sites_solution_primary direct
_atom_sites_solution_secondary difmap
_audit_creation_method SHELXL-97
_cell_angle_alpha 90.00
_cell_angle_beta 90.843(3)
_cell_angle_gamma 90.00
_cell_formula_units_Z 4
_cell_length_a 5.0040(3)
_cell_length_b 15.4165(8)
_cell_length_c 15.0856(5)
_cell_measurement_reflns_used 3398
_cell_measurement_temperature 200(2)
_cell_measurement_theta_max 32.5547
_cell_measurement_theta_min 4.7994
_cell_volume 1163.64(10)
_computing_cell_refinement
;
CrysAlis RED, Oxford Diffraction Ltd.,
Version 1.171.32.15 (release 10-01-2008 CrysAlis171 .NET)
(compiled Jan 10 2008,16:37:18)
;
_computing_data_collection
;
CrysAlis CCD, Oxford Diffraction Ltd.,
Version 1.171.32.15 (release 10-01-2008 CrysAlis171 .NET)
(compiled Jan 10 2008,16:37:18)
;
_computing_data_reduction
;
CrysAlis RED, Oxford Diffraction Ltd.,
Version 1.171.32.15 (release 10-01-2008 CrysAlis171 .NET)
(compiled Jan 10 2008,16:37:18)
;
_computing_molecular_graphics SHELXTL
_computing_publication_material SHELXTL
_computing_structure_refinement 'SHELXL-97 (Sheldrick, 1997)'
_computing_structure_solution 'SHELXS-97 (Sheldrick, 1990)'
_diffrn_ambient_temperature 200(2)
_diffrn_detector_area_resol_mean 10.5081
_diffrn_measured_fraction_theta_full 0.988
_diffrn_measured_fraction_theta_max 0.867
_diffrn_measurement_device_type 'Oxford Diffraction Gemini'
_diffrn_measurement_method '\f and \w scans'
_diffrn_radiation_monochromator graphite
_diffrn_radiation_source 'fine-focus sealed tube'
_diffrn_radiation_type MoK\a
_diffrn_radiation_wavelength 0.71073
_diffrn_reflns_av_R_equivalents 0.0433
_diffrn_reflns_av_sigmaI/netI 0.0907
_diffrn_reflns_limit_h_max 7
_diffrn_reflns_limit_h_min -6
_diffrn_reflns_limit_k_max 22
_diffrn_reflns_limit_k_min -23
_diffrn_reflns_limit_l_max 22
_diffrn_reflns_limit_l_min -21
_diffrn_reflns_number 9770
_diffrn_reflns_theta_full 25.00
_diffrn_reflns_theta_max 33.10
_diffrn_reflns_theta_min 4.80
_diffrn_standards_decay_% <2%
_diffrn_standards_interval_count 50
_diffrn_standards_number 2
_exptl_absorpt_coefficient_mu 6.632
_exptl_absorpt_correction_T_max 1.00000
_exptl_absorpt_correction_T_min 0.32265
_exptl_absorpt_correction_type multi-scan
_exptl_absorpt_process_details
;
CrysAlis RED, Oxford Diffraction Ltd.,
Version 1.171.32.15 (release 10-01-2008 CrysAlis171 .NET)
(compiled Jan 10 2008,16:37:18)
Empirical absorption correction using spherical harmonics,
implemented in SCALE3 ABSPACK scaling algorithm.
;
_exptl_crystal_colour 'dark green'
_exptl_crystal_density_diffrn 1.941
_exptl_crystal_density_method 'not measured'
_exptl_crystal_description needle
_exptl_crystal_F_000 656
_exptl_crystal_size_max 0.53
_exptl_crystal_size_mid 0.32
_exptl_crystal_size_min 0.26
_refine_diff_density_max 0.564
_refine_diff_density_min -0.614
_refine_diff_density_rms 0.094
_refine_ls_extinction_method none
_refine_ls_goodness_of_fit_ref 0.840
_refine_ls_hydrogen_treatment constr
_refine_ls_matrix_type full
_refine_ls_number_parameters 145
_refine_ls_number_reflns 3831
_refine_ls_number_restraints 0
_refine_ls_restrained_S_all 0.840
_refine_ls_R_factor_all 0.0820
_refine_ls_R_factor_gt 0.0327
_refine_ls_shift/su_max 0.001
_refine_ls_shift/su_mean 0.000
_refine_ls_structure_factor_coef Fsqd
_refine_ls_weighting_details 'calc w=1/[\s^2^(Fo^2^)+(0.0233P)^2^] where P=(Fo^2^+2Fc^2^)/3'
_refine_ls_weighting_scheme calc
_refine_ls_wR_factor_gt 0.0526
_refine_ls_wR_factor_ref 0.0571
_reflns_number_gt 2144
_reflns_number_total 3831
_reflns_threshold_expression I>2\s(I)
_cod_data_source_file c0dt01319f.txt
_cod_data_source_block azo-sebr
_cod_database_code 7015184

loop_
_symmetry_equiv_pos_as_xyz
'x, y, z'
'-x+1/2, y+1/2, -z+1/2'
'-x, -y, -z'
'x-1/2, -y-1/2, z-1/2'

loop_
_atom_site_label
_atom_site_type_symbol
_atom_site_fract_x
_atom_site_fract_y
_atom_site_fract_z
_atom_site_U_iso_or_equiv
_atom_site_adp_type
_atom_site_occupancy
_atom_site_symmetry_multiplicity
_atom_site_calc_flag
_atom_site_refinement_flags
_atom_site_disorder_assembly
_atom_site_disorder_group
Se Se 0.21711(5) 0.880706(17) 0.189662(15) 0.02823(8) Uani 1 1 d . . .
Br Br 0.54523(5) 0.769680(18) 0.110705(17) 0.03940(9) Uani 1 1 d . . .
N1 N -0.0039(4) 0.96785(13) 0.25728(12) 0.0259(5) Uani 1 1 d . . .
N2 N 0.0344(4) 0.97451(13) 0.34061(12) 0.0288(5) Uani 1 1 d . . .
C1 C 0.3544(5) 0.86475(15) 0.30329(15) 0.0239(6) Uani 1 1 d . . .
C2 C 0.5587(5) 0.80871(16) 0.32905(15) 0.0295(6) Uani 1 1 d . . .
H2A H 0.6456 0.7728 0.2872 0.035 Uiso 1 1 calc R . .
C3 C 0.6301(5) 0.80708(17) 0.41692(16) 0.0320(6) Uani 1 1 d . . .
H3A H 0.7698 0.7692 0.4356 0.038 Uiso 1 1 calc R . .
C4 C 0.5056(5) 0.85903(17) 0.48080(16) 0.0336(6) Uani 1 1 d . . .
H4A H 0.5614 0.8554 0.5412 0.040 Uiso 1 1 calc R . .
C5 C 0.3052(5) 0.91456(18) 0.45667(16) 0.0336(6) Uani 1 1 d . . .
H5A H 0.2195 0.9498 0.4994 0.040 Uiso 1 1 calc R . .
C6 C 0.2304(5) 0.91788(16) 0.36768(15) 0.0262(6) Uani 1 1 d . . .
C7 C -0.1967(5) 1.02344(16) 0.21631(15) 0.0254(5) Uani 1 1 d . . .
C8 C -0.3618(5) 1.07520(17) 0.26798(17) 0.0325(6) Uani 1 1 d . . .
H8A H -0.3454 1.0745 0.3308 0.039 Uiso 1 1 calc R . .
C9 C -0.5488(5) 1.12735(17) 0.22669(18) 0.0379(7) Uani 1 1 d . . .
H9A H -0.6647 1.1625 0.2608 0.045 Uiso 1 1 calc R . .
C10 C -0.5667(6) 1.12813(17) 0.13514(18) 0.0376(7) Uani 1 1 d . . .
H10A H -0.6959 1.1640 0.1065 0.045 Uiso 1 1 calc R . .
C11 C -0.3981(5) 1.07715(18) 0.08432(17) 0.0381(7) Uani 1 1 d . . .
H11A H -0.4111 1.0790 0.0215 0.046 Uiso 1 1 calc R . .
C12 C -0.2117(5) 1.02368(18) 0.12529(16) 0.0352(7) Uani 1 1 d . . .
H12A H -0.0969 0.9880 0.0913 0.042 Uiso 1 1 calc R . .

loop_
_atom_site_aniso_label
_atom_site_aniso_U_11
_atom_site_aniso_U_22
_atom_site_aniso_U_33
_atom_site_aniso_U_23
_atom_site_aniso_U_13
_atom_site_aniso_U_12
Se 0.03094(15) 0.03101(15) 0.02254(12) -0.00064(11) -0.00648(9) 0.00085(12)
Br 0.04669(18) 0.04521(18) 0.02602(14) -0.00946(12) -0.00896(11) 0.01461(14)
N1 0.0277(11) 0.0249(12) 0.0250(11) 0.0030(9) -0.0025(8) -0.0014(10)
N2 0.0323(12) 0.0313(13) 0.0228(11) 0.0035(9) -0.0020(8) 0.0000(11)
C1 0.0261(14) 0.0218(14) 0.0236(12) 0.0001(10) -0.0053(9) -0.0034(11)
C2 0.0350(15) 0.0275(15) 0.0261(13) -0.0024(11) -0.0025(10) -0.0025(13)
C3 0.0336(15) 0.0314(16) 0.0306(14) 0.0054(12) -0.0095(11) 0.0019(13)
C4 0.0391(16) 0.0417(18) 0.0199(12) 0.0047(12) -0.0051(10) -0.0004(14)
C5 0.0388(16) 0.0398(16) 0.0221(13) -0.0013(12) -0.0018(11) 0.0025(14)
C6 0.0262(14) 0.0268(14) 0.0257(13) 0.0019(11) -0.0019(10) -0.0034(12)
C7 0.0246(13) 0.0240(14) 0.0276(13) 0.0024(11) -0.0019(10) -0.0036(12)
C8 0.0339(16) 0.0345(16) 0.0289(14) -0.0008(12) -0.0048(11) 0.0028(13)
C9 0.0353(16) 0.0306(17) 0.0477(17) -0.0040(13) -0.0008(12) 0.0037(13)
C10 0.0359(16) 0.0264(16) 0.0503(17) 0.0086(13) -0.0134(12) 0.0016(13)
C11 0.0458(18) 0.0383(17) 0.0300(14) 0.0071(13) -0.0068(12) 0.0028(15)
C12 0.0345(15) 0.0404(18) 0.0307(14) -0.0007(12) -0.0027(11) 0.0100(14)

loop_
_atom_type_symbol
_atom_type_description
_atom_type_scat_dispersion_real
_atom_type_scat_dispersion_imag
_atom_type_scat_source
C C 0.0033 0.0016 'International Tables Vol C Tables 4.2.6.8 and 6.1.1.4'
H H 0.0000 0.0000 'International Tables Vol C Tables 4.2.6.8 and 6.1.1.4'
N N 0.0061 0.0033 'International Tables Vol C Tables 4.2.6.8 and 6.1.1.4'
Se Se -0.0929 2.2259 'International Tables Vol C Tables 4.2.6.8 and 6.1.1.4'
Br Br -0.2901 2.4595 'International Tables Vol C Tables 4.2.6.8 and 6.1.1.4'

loop_
_geom_angle_atom_site_label_1
_geom_angle_atom_site_label_2
_geom_angle_atom_site_label_3
_geom_angle
_geom_angle_site_symmetry_1
_geom_angle_site_symmetry_3
_geom_angle_publ_flag
C1 Se N1 79.63(9) . . ?
C1 Se Br 96.06(7) . . ?
N1 Se Br 174.73(6) . . ?
N2 N1 C7 118.1(2) . . ?
N2 N1 Se 118.40(15) . . ?
C7 N1 Se 123.49(15) . . ?
N1 N2 C6 109.8(2) . . ?
C2 C1 C6 119.6(2) . . ?
C2 C1 Se 127.03(18) . . ?
C6 C1 Se 113.34(17) . . ?
C3 C2 C1 117.6(2) . . ?
C3 C2 H2A 121.2 . . ?
C1 C2 H2A 121.2 . . ?
C2 C3 C4 122.8(2) . . ?
C2 C3 H3A 118.6 . . ?
C4 C3 H3A 118.6 . . ?
C5 C4 C3 120.4(2) . . ?
C5 C4 H4A 119.8 . . ?
C3 C4 H4A 119.8 . . ?
C4 C5 C6 117.9(2) . . ?
C4 C5 H5A 121.1 . . ?
C6 C5 H5A 121.1 . . ?
N2 C6 C5 119.5(2) . . ?
N2 C6 C1 118.8(2) . . ?
C5 C6 C1 121.7(2) . . ?
C12 C7 C8 122.2(2) . . ?
C12 C7 N1 117.5(2) . . ?
C8 C7 N1 120.3(2) . . ?
C9 C8 C7 119.1(2) . . ?
C9 C8 H8A 120.5 . . ?
C7 C8 H8A 120.5 . . ?
C8 C9 C10 119.4(3) . . ?
C8 C9 H9A 120.3 . . ?
C10 C9 H9A 120.3 . . ?
C9 C10 C11 121.0(2) . . ?
C9 C10 H10A 119.5 . . ?
C11 C10 H10A 119.5 . . ?
C12 C11 C10 120.0(2) . . ?
C12 C11 H11A 120.0 . . ?
C10 C11 H11A 120.0 . . ?
C7 C12 C11 118.3(2) . . ?
C7 C12 H12A 120.8 . . ?
C11 C12 H12A 120.8 . . ?

loop_
_geom_bond_atom_site_label_1
_geom_bond_atom_site_label_2
_geom_bond_distance
_geom_bond_site_symmetry_2
_geom_bond_publ_flag
Se C1 1.854(2) . ?
Se N1 2.025(2) . ?
Se Br 2.6649(4) . ?
N1 N2 1.273(2) . ?
N1 C7 1.425(3) . ?
N2 C6 1.371(3) . ?
C1 C2 1.389(3) . ?
C1 C6 1.420(3) . ?
C2 C3 1.368(3) . ?
C2 H2A 0.9500 . ?
C3 C4 1.406(4) . ?
C3 H3A 0.9500 . ?
C4 C5 1.364(4) . ?
C4 H4A 0.9500 . ?
C5 C6 1.389(3) . ?
C5 H5A 0.9500 . ?
C7 C12 1.374(3) . ?
C7 C8 1.395(3) . ?
C8 C9 1.376(3) . ?
C8 H8A 0.9500 . ?
C9 C10 1.383(4) . ?
C9 H9A 0.9500 . ?
C10 C11 1.391(4) . ?
C10 H10A 0.9500 . ?
C11 C12 1.384(3) . ?
C11 H11A 0.9500 . ?
C12 H12A 0.9500 . ?

loop_
_geom_torsion_atom_site_label_1
_geom_torsion_atom_site_label_2
_geom_torsion_atom_site_label_3
_geom_torsion_atom_site_label_4
_geom_torsion
_geom_torsion_site_symmetry_1
_geom_torsion_site_symmetry_2
_geom_torsion_site_symmetry_3
_geom_torsion_site_symmetry_4
_geom_torsion_publ_flag
C1 Se N1 N2 -0.87(17) . . . . ?
Br Se N1 N2 -36.3(7) . . . . ?
C1 Se N1 C7 177.87(19) . . . . ?
Br Se N1 C7 142.4(5) . . . . ?
C7 N1 N2 C6 -178.45(19) . . . . ?
Se N1 N2 C6 0.4(2) . . . . ?
N1 Se C1 C2 -178.4(2) . . . . ?
Br Se C1 C2 -1.5(2) . . . . ?
N1 Se C1 C6 1.07(17) . . . . ?
Br Se C1 C6 178.00(16) . . . . ?
C6 C1 C2 C3 0.5(3) . . . . ?
Se C1 C2 C3 179.90(18) . . . . ?
C1 C2 C3 C4 0.2(4) . . . . ?
C2 C3 C4 C5 -0.3(4) . . . . ?
C3 C4 C5 C6 -0.2(4) . . . . ?
N1 N2 C6 C5 179.8(2) . . . . ?
N1 N2 C6 C1 0.6(3) . . . . ?
C4 C5 C6 N2 -178.4(2) . . . . ?
C4 C5 C6 C1 0.8(4) . . . . ?
C2 C1 C6 N2 178.2(2) . . . . ?
Se C1 C6 N2 -1.3(3) . . . . ?
C2 C1 C6 C5 -1.0(4) . . . . ?
Se C1 C6 C5 179.51(19) . . . . ?
N2 N1 C7 C12 171.7(2) . . . . ?
Se N1 C7 C12 -7.0(3) . . . . ?
N2 N1 C7 C8 -8.2(3) . . . . ?
Se N1 C7 C8 173.08(17) . . . . ?
C12 C7 C8 C9 1.0(4) . . . . ?
N1 C7 C8 C9 -179.1(2) . . . . ?
C7 C8 C9 C10 -0.8(4) . . . . ?
C8 C9 C10 C11 -0.1(4) . . . . ?
C9 C10 C11 C12 0.9(4) . . . . ?
C8 C7 C12 C11 -0.2(4) . . . . ?
N1 C7 C12 C11 179.9(2) . . . . ?
C10 C11 C12 C7 -0.8(4) . . . . ?
